data_7032294
loop_
_publ_author_name
'Shi, Zhi-Qiang'
'Guo, Zi-Jian'
'Zheng, He-Gen'

_publ_section_title
;
 Syntheses, crystal structures, and optical properties of five metal
 complexes constructed from a V-shaped thiophene-containing ligand and
 different dicarboxylate ligands.
;
_journal_issue 35
_journal_name_full 'Dalton transactions (Cambridge, England : 2003)'
_journal_page_first 13250
_journal_page_last 13258
_journal_paper_doi 10.1039/c4dt01400f
_journal_volume 43
_journal_year 2014
_chemical_formula_moiety 'C26 H16 Co N4 O4 S'
_chemical_formula_sum 'C26 H16 Co N4 O4 S'
_chemical_formula_weight 539.42
_chemical_name_systematic
; 
 ? 
;
_space_group_IT_number 14
_symmetry_cell_setting monoclinic
_symmetry_space_group_name_Hall '-P 2ybc'
_symmetry_space_group_name_H-M 'P 1 21/c 1'
_atom_sites_solution_hydrogens geom
_atom_sites_solution_primary direct
_atom_sites_solution_secondary difmap
_audit_creation_method SHELXL-97
_cell_angle_alpha 90.00
_cell_angle_beta 96.5160(10)
_cell_angle_gamma 90.00
_cell_formula_units_Z 4
_cell_length_a 6.8708(4)
_cell_length_b 17.1947(10)
_cell_length_c 19.5093(11)
_cell_measurement_reflns_used 4103
_cell_measurement_temperature 296(2)
_cell_measurement_theta_max 25.72
_cell_measurement_theta_min 2.37
_cell_volume 2290.0(2)
_computing_cell_refinement 'Bruker SMART'
_computing_data_collection 'Bruker SMART'
_computing_data_reduction 'Bruker SAINT'
_computing_molecular_graphics 'Bruker SHELXTL'
_computing_publication_material 'Bruker SHELXTL'
_computing_structure_refinement 'SHELXL-97 (Sheldrick, 1997)'
_computing_structure_solution 'SHELXS-97 (Sheldrick, 1990)'
_diffrn_ambient_temperature 296(2)
_diffrn_measured_fraction_theta_full 1.000
_diffrn_measured_fraction_theta_max 1.000
_diffrn_measurement_device_type 'CCD area detector'
_diffrn_measurement_method 'phi and omega scans'
_diffrn_radiation_monochromator graphite
_diffrn_radiation_source 'fine-focus sealed tube'
_diffrn_radiation_type MoK\a
_diffrn_radiation_wavelength 0.71073
_diffrn_reflns_av_R_equivalents 0.0252
_diffrn_reflns_av_sigmaI/netI 0.0264
_diffrn_reflns_limit_h_max 8
_diffrn_reflns_limit_h_min -8
_diffrn_reflns_limit_k_max 19
_diffrn_reflns_limit_k_min -20
_diffrn_reflns_limit_l_max 23
_diffrn_reflns_limit_l_min -19
_diffrn_reflns_number 12784
_diffrn_reflns_theta_full 25.05
_diffrn_reflns_theta_max 25.05
_diffrn_reflns_theta_min 1.58
_exptl_absorpt_coefficient_mu 0.884
_exptl_absorpt_correction_T_max 0.8715
_exptl_absorpt_correction_T_min 0.8093
_exptl_absorpt_correction_type multi-scan
_exptl_absorpt_process_details sadabs
_exptl_crystal_colour colorless
_exptl_crystal_density_diffrn 1.565
_exptl_crystal_density_method 'not measured'
_exptl_crystal_description block
_exptl_crystal_F_000 1100
_exptl_crystal_size_max 0.25
_exptl_crystal_size_mid 0.20
_exptl_crystal_size_min 0.16
_refine_diff_density_max 0.291
_refine_diff_density_min -0.263
_refine_diff_density_rms 0.047
_refine_ls_extinction_method none
_refine_ls_goodness_of_fit_ref 1.072
_refine_ls_hydrogen_treatment constr
_refine_ls_matrix_type full
_refine_ls_number_parameters 325
_refine_ls_number_reflns 4046
_refine_ls_number_restraints 0
_refine_ls_restrained_S_all 1.072
_refine_ls_R_factor_all 0.0387
_refine_ls_R_factor_gt 0.0306
_refine_ls_shift/su_max 0.000
_refine_ls_shift/su_mean 0.000
_refine_ls_structure_factor_coef Fsqd
_refine_ls_weighting_details 'calc w=1/[\s^2^(Fo^2^)+(0.0600P)^2^+0.0305P] where P=(Fo^2^+2Fc^2^)/3'
_refine_ls_weighting_scheme calc
_refine_ls_wR_factor_gt 0.0910
_refine_ls_wR_factor_ref 0.0955
_reflns_number_gt 3440
_reflns_number_total 4046
_reflns_threshold_expression >2sigma(I)
_cod_duplicate_entry 7031604
_cod_data_source_file c4dt01400f2.cif
_cod_data_source_block 4
_cod_depositor_comments
;
The following automatic conversions were performed:

'_symmetry_cell_setting' value 'Monoclinic' changed to 'monoclinic'
according to
/usr/data/users/saulius/crontab/automatic-downloads/current/RSC/lib/dictionaries/cif_core.dic
dictionary named 'cif_core.dic' version 2.4.2 from 2011-04-26.

Automatic conversion script
Id: cif_fix_values 2281 2013-09-26 08:29:07Z andrius 
;
_cod_original_sg_symbol_H-M 'P 21/c'
_cod_database_code 7032294

loop_
_symmetry_equiv_pos_as_xyz
'x, y, z'
'-x, y+1/2, -z+1/2'
'-x, -y, -z'
'x, -y-1/2, z-1/2'

loop_
_atom_site_label
_atom_site_type_symbol
_atom_site_fract_x
_atom_site_fract_y
_atom_site_fract_z
_atom_site_U_iso_or_equiv
_atom_site_adp_type
_atom_site_occupancy
_atom_site_symmetry_multiplicity
_atom_site_calc_flag
_atom_site_refinement_flags
C1 C 1.1448(4) 0.33557(14) 0.26510(13) 0.0405(6) Uani 1 1 d .
C2 C 1.2866(3) 0.26987(13) 0.28213(11) 0.0338(5) Uani 1 1 d .
C3 C 1.2473(3) 0.20803(14) 0.32400(12) 0.0381(5) Uani 1 1 d .
H3 H 1.1295 0.2064 0.3432 0.046 Uiso 1 1 calc R
C4 C 1.3822(3) 0.14878(13) 0.33731(11) 0.0374(5) Uani 1 1 d .
H4 H 1.3562 0.1085 0.3667 0.045 Uiso 1 1 calc R
C5 C 1.5566(3) 0.14860(12) 0.30728(11) 0.0322(5) Uani 1 1 d .
C6 C 1.5949(4) 0.21022(15) 0.26522(14) 0.0480(6) Uani 1 1 d .
H6 H 1.7105 0.2111 0.2446 0.058 Uiso 1 1 calc R
C7 C 1.4626(3) 0.27016(15) 0.25378(15) 0.0515(7) Uani 1 1 d .
H7 H 1.4920 0.3119 0.2264 0.062 Uiso 1 1 calc R
C8 C 1.6968(3) 0.08173(13) 0.31657(12) 0.0356(5) Uani 1 1 d .
C9 C 0.7982(3) 0.57603(13) 0.31739(11) 0.0373(5) Uani 1 1 d .
H9 H 0.8604 0.6221 0.3076 0.045 Uiso 1 1 calc R
C10 C 0.6549(3) 0.56948(13) 0.35917(11) 0.0383(5) Uani 1 1 d .
H10 H 0.6011 0.6095 0.3830 0.046 Uiso 1 1 calc R
C11 C 0.7183(3) 0.45457(14) 0.31818(11) 0.0336(5) Uani 1 1 d .
H11 H 0.7135 0.4014 0.3095 0.040 Uiso 1 1 calc R
C12 C 0.4574(3) 0.45695(13) 0.39599(11) 0.0317(5) Uani 1 1 d .
C13 C 0.2801(3) 0.49656(14) 0.39881(12) 0.0366(5) Uani 1 1 d .
H13 H 0.2609 0.5452 0.3782 0.044 Uiso 1 1 calc R
C14 C 0.1351(3) 0.46340(14) 0.43199(12) 0.0361(5) Uani 1 1 d .
H14 H 0.0172 0.4894 0.4343 0.043 Uiso 1 1 calc R
C15 C 0.1663(3) 0.39084(13) 0.46207(10) 0.0317(5) Uani 1 1 d .
C16 C 0.3440(3) 0.35106(13) 0.46022(10) 0.0304(5) Uani 1 1 d .
C17 C 0.4902(3) 0.38503(13) 0.42631(11) 0.0323(5) Uani 1 1 d .
H17 H 0.6087 0.3595 0.4241 0.039 Uiso 1 1 calc R
C18 C 0.3470(3) 0.27751(13) 0.49708(10) 0.0300(5) Uani 1 1 d .
C19 C 0.1710(3) 0.26408(14) 0.52518(11) 0.0353(5) Uani 1 1 d .
C20 C 0.1441(3) 0.19887(15) 0.56493(13) 0.0448(6) Uani 1 1 d .
H20 H 0.0268 0.1911 0.5835 0.054 Uiso 1 1 calc R
C21 C 0.2949(3) 0.14586(14) 0.57634(13) 0.0431(6) Uani 1 1 d .
H21 H 0.2793 0.1013 0.6022 0.052 Uiso 1 1 calc R
C22 C 0.4694(3) 0.15912(13) 0.54921(11) 0.0328(5) Uani 1 1 d .
C23 C 0.4985(3) 0.22333(13) 0.50933(10) 0.0330(5) Uani 1 1 d .
H23 H 0.6164 0.2304 0.4910 0.040 Uiso 1 1 calc R
C24 C 0.7191(3) 0.05596(15) 0.52574(12) 0.0416(6) Uani 1 1 d .
H24 H 0.6905 0.0496 0.4783 0.050 Uiso 1 1 calc R
C25 C 0.8569(4) 0.01839(14) 0.56739(12) 0.0400(6) Uani 1 1 d .
H25 H 0.9410 -0.0191 0.5530 0.048 Uiso 1 1 calc R
C26 C 0.7160(4) 0.09532(15) 0.63169(12) 0.0452(6) Uani 1 1 d .
H26 H 0.6814 0.1219 0.6700 0.054 Uiso 1 1 calc R
Co1 Co 1.03087(4) 0.480819(17) 0.222155(14) 0.02857(12) Uani 1 1 d .
N1 N 0.8377(3) 0.50372(11) 0.29155(9) 0.0314(4) Uani 1 1 d .
N2 N 0.6044(3) 0.49197(11) 0.35962(9) 0.0318(4) Uani 1 1 d .
N3 N 0.6286(3) 0.10576(11) 0.56744(9) 0.0329(4) Uani 1 1 d .
N4 N 0.8562(3) 0.04309(11) 0.63422(9) 0.0337(4) Uani 1 1 d .
O1 O 1.2204(2) 0.39871(10) 0.24660(9) 0.0473(4) Uani 1 1 d .
O2 O 0.9687(3) 0.32645(12) 0.26783(11) 0.0667(6) Uani 1 1 d .
O3 O 1.8255(2) 0.07869(9) 0.27394(9) 0.0440(4) Uani 1 1 d .
O4 O 1.6827(3) 0.03257(10) 0.36190(9) 0.0533(5) Uani 1 1 d .
S1 S 0.00087(8) 0.33895(4) 0.50641(3) 0.04083(17) Uani 1 1 d .

loop_
_atom_site_aniso_label
_atom_site_aniso_U_11
_atom_site_aniso_U_22
_atom_site_aniso_U_33
_atom_site_aniso_U_23
_atom_site_aniso_U_13
_atom_site_aniso_U_12
C1 0.0421(14) 0.0311(14) 0.0472(15) -0.0049(10) 0.0001(11) 0.0055(11)
C2 0.0326(12) 0.0256(12) 0.0430(13) -0.0021(9) 0.0031(10) -0.0006(9)
C3 0.0365(12) 0.0360(14) 0.0436(13) -0.0006(10) 0.0132(10) 0.0029(10)
C4 0.0465(14) 0.0299(13) 0.0371(13) 0.0043(9) 0.0108(11) 0.0021(10)
C5 0.0334(12) 0.0254(12) 0.0373(12) -0.0016(9) 0.0023(10) 0.0019(9)
C6 0.0378(13) 0.0378(15) 0.0720(18) 0.0117(12) 0.0214(13) 0.0031(11)
C7 0.0416(14) 0.0336(15) 0.082(2) 0.0202(13) 0.0203(14) 0.0034(11)
C8 0.0389(13) 0.0269(13) 0.0392(13) -0.0052(10) -0.0029(10) 0.0046(10)
C9 0.0472(14) 0.0305(13) 0.0347(13) 0.0053(10) 0.0061(10) 0.0020(11)
C10 0.0501(14) 0.0326(14) 0.0332(13) 0.0010(9) 0.0097(11) 0.0073(11)
C11 0.0368(12) 0.0307(12) 0.0343(12) 0.0011(9) 0.0077(10) 0.0019(10)
C12 0.0325(12) 0.0377(13) 0.0259(11) 0.0028(9) 0.0077(9) 0.0041(10)
C13 0.0404(14) 0.0348(13) 0.0350(13) 0.0069(10) 0.0062(10) 0.0088(10)
C14 0.0317(12) 0.0421(14) 0.0346(13) 0.0053(10) 0.0039(10) 0.0128(10)
C15 0.0275(11) 0.0390(13) 0.0288(12) 0.0041(9) 0.0034(9) 0.0032(10)
C16 0.0292(11) 0.0359(13) 0.0259(11) 0.0010(9) 0.0016(9) 0.0046(9)
C17 0.0273(11) 0.0379(13) 0.0321(12) 0.0044(9) 0.0050(9) 0.0070(9)
C18 0.0277(11) 0.0344(13) 0.0278(11) 0.0031(9) 0.0028(9) 0.0016(9)
C19 0.0276(11) 0.0375(14) 0.0410(13) 0.0051(10) 0.0041(10) 0.0027(10)
C20 0.0318(12) 0.0448(16) 0.0600(16) 0.0141(12) 0.0153(11) 0.0014(11)
C21 0.0401(13) 0.0392(15) 0.0513(15) 0.0152(11) 0.0106(11) 0.0014(11)
C22 0.0311(11) 0.0348(13) 0.0324(12) 0.0051(9) 0.0027(9) 0.0073(10)
C23 0.0306(12) 0.0371(13) 0.0320(12) 0.0031(9) 0.0069(9) 0.0028(10)
C24 0.0447(14) 0.0508(16) 0.0293(12) -0.0023(10) 0.0048(10) 0.0110(12)
C25 0.0413(14) 0.0439(15) 0.0365(13) -0.0018(10) 0.0117(11) 0.0131(11)
C26 0.0516(15) 0.0544(17) 0.0302(13) 0.0006(11) 0.0077(11) 0.0222(13)
Co1 0.02956(19) 0.02512(19) 0.03155(19) -0.00067(11) 0.00571(13) -0.00202(11)
N1 0.0346(10) 0.0312(10) 0.0290(10) 0.0040(7) 0.0056(8) 0.0000(8)
N2 0.0348(10) 0.0321(11) 0.0294(10) 0.0056(7) 0.0079(8) 0.0045(8)
N3 0.0330(10) 0.0340(11) 0.0322(10) 0.0060(8) 0.0064(8) 0.0076(8)
N4 0.0352(10) 0.0360(11) 0.0308(10) 0.0034(8) 0.0079(8) 0.0089(9)
O1 0.0538(10) 0.0304(10) 0.0588(11) 0.0063(8) 0.0115(8) 0.0095(8)
O2 0.0362(10) 0.0437(12) 0.1201(18) -0.0002(11) 0.0084(11) 0.0086(8)
O3 0.0416(9) 0.0333(9) 0.0588(11) 0.0014(8) 0.0137(8) 0.0095(7)
O4 0.0713(13) 0.0441(11) 0.0451(11) 0.0124(8) 0.0091(9) 0.0218(9)
S1 0.0261(3) 0.0441(4) 0.0534(4) 0.0120(3) 0.0091(3) 0.0067(2)

loop_
_atom_type_symbol
_atom_type_description
_atom_type_scat_dispersion_real
_atom_type_scat_dispersion_imag
_atom_type_scat_source
C C 0.0033 0.0016 'International Tables Vol C Tables 4.2.6.8 and 6.1.1.4'
H H 0.0000 0.0000 'International Tables Vol C Tables 4.2.6.8 and 6.1.1.4'
N N 0.0061 0.0033 'International Tables Vol C Tables 4.2.6.8 and 6.1.1.4'
O O 0.0106 0.0060 'International Tables Vol C Tables 4.2.6.8 and 6.1.1.4'
S S 0.1246 0.1234 'International Tables Vol C Tables 4.2.6.8 and 6.1.1.4'
Co Co 0.3494 0.9721 'International Tables Vol C Tables 4.2.6.8 and 6.1.1.4'

loop_
_geom_angle_atom_site_label_1
_geom_angle_atom_site_label_2
_geom_angle_atom_site_label_3
_geom_angle
_geom_angle_site_symmetry_1
_geom_angle_site_symmetry_3
O2 C1 O1 123.9(2) . .
O2 C1 C2 120.8(2) . .
O1 C1 C2 115.3(2) . .
C3 C2 C7 118.4(2) . .
C3 C2 C1 122.8(2) . .
C7 C2 C1 118.8(2) . .
C4 C3 C2 120.3(2) . .
C4 C3 H3 119.8 . .
C2 C3 H3 119.8 . .
C3 C4 C5 120.9(2) . .
C3 C4 H4 119.6 . .
C5 C4 H4 119.6 . .
C6 C5 C4 118.6(2) . .
C6 C5 C8 119.8(2) . .
C4 C5 C8 121.6(2) . .
C7 C6 C5 120.2(2) . .
C7 C6 H6 119.9 . .
C5 C6 H6 119.9 . .
C6 C7 C2 121.5(2) . .
C6 C7 H7 119.2 . .
C2 C7 H7 119.2 . .
O4 C8 O3 123.5(2) . .
O4 C8 C5 120.7(2) . .
O3 C8 C5 115.8(2) . .
C10 C9 N1 109.4(2) . .
C10 C9 H9 125.3 . .
N1 C9 H9 125.3 . .
C9 C10 N2 106.6(2) . .
C9 C10 H10 126.7 . .
N2 C10 H10 126.7 . .
N1 C11 N2 111.0(2) . .
N1 C11 H11 124.5 . .
N2 C11 H11 124.5 . .
C17 C12 C13 121.3(2) . .
C17 C12 N2 119.97(19) . .
C13 C12 N2 118.7(2) . .
C14 C13 C12 119.8(2) . .
C14 C13 H13 120.1 . .
C12 C13 H13 120.1 . .
C13 C14 C15 119.2(2) . .
C13 C14 H14 120.4 . .
C15 C14 H14 120.4 . .
C14 C15 C16 121.4(2) . .
C14 C15 S1 126.22(17) . .
C16 C15 S1 112.34(16) . .
C17 C16 C15 119.0(2) . .
C17 C16 C18 128.99(19) . .
C15 C16 C18 112.02(18) . .
C12 C17 C16 119.2(2) . .
C12 C17 H17 120.4 . .
C16 C17 H17 120.4 . .
C23 C18 C19 118.82(19) . .
C23 C18 C16 129.29(19) . .
C19 C18 C16 111.84(19) . .
C20 C19 C18 121.8(2) . .
C20 C19 S1 125.69(17) . .
C18 C19 S1 112.47(16) . .
C21 C20 C19 118.6(2) . .
C21 C20 H20 120.7 . .
C19 C20 H20 120.7 . .
C20 C21 C22 119.8(2) . .
C20 C21 H21 120.1 . .
C22 C21 H21 120.1 . .
C23 C22 C21 122.4(2) . .
C23 C22 N3 119.62(19) . .
C21 C22 N3 117.86(19) . .
C22 C23 C18 118.51(19) . .
C22 C23 H23 120.7 . .
C18 C23 H23 120.7 . .
C25 C24 N3 106.1(2) . .
C25 C24 H24 127.0 . .
N3 C24 H24 127.0 . .
C24 C25 N4 110.4(2) . .
C24 C25 H25 124.8 . .
N4 C25 H25 124.8 . .
N4 C26 N3 112.1(2) . .
N4 C26 H26 124.0 . .
N3 C26 H26 124.0 . .
O1 Co1 O3 107.20(7) . 2_855
O1 Co1 N4 112.18(8) . 4_565
O3 Co1 N4 117.27(7) 2_855 4_565
O1 Co1 N1 116.49(7) . .
O3 Co1 N1 99.92(7) 2_855 .
N4 Co1 N1 103.55(7) 4_565 .
C11 N1 C9 105.99(18) . .
C11 N1 Co1 128.03(16) . .
C9 N1 Co1 125.89(15) . .
C11 N2 C10 107.07(18) . .
C11 N2 C12 125.9(2) . .
C10 N2 C12 127.06(19) . .
C26 N3 C24 106.57(19) . .
C26 N3 C22 124.29(18) . .
C24 N3 C22 129.14(19) . .
C26 N4 C25 104.94(19) . .
C26 N4 Co1 122.21(15) . 4_566
C25 N4 Co1 132.68(15) . 4_566
C1 O1 Co1 113.90(15) . .
C8 O3 Co1 113.18(14) . 2_845
C15 S1 C19 91.30(10) . .

loop_
_geom_bond_atom_site_label_1
_geom_bond_atom_site_label_2
_geom_bond_distance
_geom_bond_site_symmetry_2
C1 O2 1.227(3) .
C1 O1 1.273(3) .
C1 C2 1.504(3) .
C2 C3 1.386(3) .
C2 C7 1.386(3) .
C3 C4 1.382(3) .
C3 H3 0.9300 .
C4 C5 1.392(3) .
C4 H4 0.9300 .
C5 C6 1.384(3) .
C5 C8 1.498(3) .
C6 C7 1.375(3) .
C6 H6 0.9300 .
C7 H7 0.9300 .
C8 O4 1.235(3) .
C8 O3 1.282(3) .
C9 C10 1.352(3) .
C9 N1 1.380(3) .
C9 H9 0.9300 .
C10 N2 1.377(3) .
C10 H10 0.9300 .
C11 N1 1.324(3) .
C11 N2 1.350(3) .
C11 H11 0.9300 .
C12 C17 1.378(3) .
C12 C13 1.402(3) .
C12 N2 1.432(3) .
C13 C14 1.373(3) .
C13 H13 0.9300 .
C14 C15 1.385(3) .
C14 H14 0.9300 .
C15 C16 1.403(3) .
C15 S1 1.749(2) .
C16 C17 1.393(3) .
C16 C18 1.454(3) .
C17 H17 0.9300 .
C18 C23 1.397(3) .
C18 C19 1.403(3) .
C19 C20 1.387(3) .
C19 S1 1.749(2) .
C20 C21 1.379(3) .
C20 H20 0.9300 .
C21 C22 1.383(3) .
C21 H21 0.9300 .
C22 C23 1.378(3) .
C22 N3 1.441(3) .
C23 H23 0.9300 .
C24 C25 1.341(3) .
C24 N3 1.377(3) .
C24 H24 0.9300 .
C25 N4 1.372(3) .
C25 H25 0.9300 .
C26 N4 1.314(3) .
C26 N3 1.339(3) .
C26 H26 0.9300 .
Co1 O1 1.9432(16) .
Co1 O3 1.9479(16) 2_855
Co1 N4 2.0212(18) 4_565
Co1 N1 2.0390(18) .
N4 Co1 2.0212(18) 4_566
O3 Co1 1.9478(16) 2_845

loop_
_geom_hbond_atom_site_label_D
_geom_hbond_atom_site_label_H
_geom_hbond_atom_site_label_A
_geom_hbond_distance_DH
_geom_hbond_distance_HA
_geom_hbond_distance_DA
_geom_hbond_angle_DHA
_geom_hbond_site_symmetry_A
C24 H24 O4 0.93 2.28 3.203(3) 169.2 1_455

loop_
_geom_torsion_atom_site_label_1
_geom_torsion_atom_site_label_2
_geom_torsion_atom_site_label_3
_geom_torsion_atom_site_label_4
_geom_torsion
_geom_torsion_site_symmetry_1
_geom_torsion_site_symmetry_4
O2 C1 C2 C3 -24.0(4) . .
O1 C1 C2 C3 157.6(2) . .
O2 C1 C2 C7 154.7(3) . .
O1 C1 C2 C7 -23.7(3) . .
C7 C2 C3 C4 0.6(3) . .
C1 C2 C3 C4 179.3(2) . .
C2 C3 C4 C5 -2.2(3) . .
C3 C4 C5 C6 1.8(3) . .
C3 C4 C5 C8 -175.0(2) . .
C4 C5 C6 C7 0.1(4) . .
C8 C5 C6 C7 177.0(2) . .
C5 C6 C7 C2 -1.7(4) . .
C3 C2 C7 C6 1.4(4) . .
C1 C2 C7 C6 -177.4(2) . .
C6 C5 C8 O4 168.3(2) . .
C4 C5 C8 O4 -14.9(3) . .
C6 C5 C8 O3 -13.3(3) . .
C4 C5 C8 O3 163.5(2) . .
N1 C9 C10 N2 0.1(3) . .
C17 C12 C13 C14 -0.3(3) . .
N2 C12 C13 C14 178.5(2) . .
C12 C13 C14 C15 -0.2(3) . .
C13 C14 C15 C16 1.0(3) . .
C13 C14 C15 S1 -179.94(18) . .
C14 C15 C16 C17 -1.1(3) . .
S1 C15 C16 C17 179.69(17) . .
C14 C15 C16 C18 177.9(2) . .
S1 C15 C16 C18 -1.3(2) . .
C13 C12 C17 C16 0.2(3) . .
N2 C12 C17 C16 -178.6(2) . .
C15 C16 C17 C12 0.5(3) . .
C18 C16 C17 C12 -178.3(2) . .
C17 C16 C18 C23 1.8(4) . .
C15 C16 C18 C23 -177.0(2) . .
C17 C16 C18 C19 179.2(2) . .
C15 C16 C18 C19 0.3(3) . .
C23 C18 C19 C20 0.3(3) . .
C16 C18 C19 C20 -177.3(2) . .
C23 C18 C19 S1 178.48(16) . .
C16 C18 C19 S1 0.8(2) . .
C18 C19 C20 C21 -0.5(4) . .
S1 C19 C20 C21 -178.43(19) . .
C19 C20 C21 C22 1.0(4) . .
C20 C21 C22 C23 -1.4(4) . .
C20 C21 C22 N3 174.7(2) . .
C21 C22 C23 C18 1.2(3) . .
N3 C22 C23 C18 -174.83(19) . .
C19 C18 C23 C22 -0.6(3) . .
C16 C18 C23 C22 176.6(2) . .
N3 C24 C25 N4 -0.1(3) . .
N2 C11 N1 C9 0.1(3) . .
N2 C11 N1 Co1 -176.64(13) . .
C10 C9 N1 C11 -0.2(3) . .
C10 C9 N1 Co1 176.68(15) . .
O1 Co1 N1 C11 -54.7(2) . .
O3 Co1 N1 C11 -169.74(18) 2_855 .
N4 Co1 N1 C11 68.89(19) 4_565 .
O1 Co1 N1 C9 129.12(18) . .
O3 Co1 N1 C9 14.12(19) 2_855 .
N4 Co1 N1 C9 -107.25(18) 4_565 .
N1 C11 N2 C10 0.0(3) . .
N1 C11 N2 C12 179.13(18) . .
C9 C10 N2 C11 -0.1(2) . .
C9 C10 N2 C12 -179.2(2) . .
C17 C12 N2 C11 39.6(3) . .
C13 C12 N2 C11 -139.3(2) . .
C17 C12 N2 C10 -141.4(2) . .
C13 C12 N2 C10 39.7(3) . .
N4 C26 N3 C24 0.4(3) . .
N4 C26 N3 C22 179.7(2) . .
C25 C24 N3 C26 -0.2(3) . .
C25 C24 N3 C22 -179.4(2) . .
C23 C22 N3 C26 112.9(3) . .
C21 C22 N3 C26 -63.3(3) . .
C23 C22 N3 C24 -68.1(3) . .
C21 C22 N3 C24 115.7(3) . .
N3 C26 N4 C25 -0.5(3) . .
N3 C26 N4 Co1 175.33(15) . 4_566
C24 C25 N4 C26 0.3(3) . .
C24 C25 N4 Co1 -174.85(18) . 4_566
O2 C1 O1 Co1 -0.3(3) . .
C2 C1 O1 Co1 178.05(15) . .
O3 Co1 O1 C1 161.23(16) 2_855 .
N4 Co1 O1 C1 -68.67(18) 4_565 .
N1 Co1 O1 C1 50.40(18) . .
O4 C8 O3 Co1 9.3(3) . 2_845
C5 C8 O3 Co1 -169.06(14) . 2_845
C14 C15 S1 C19 -177.6(2) . .
C16 C15 S1 C19 1.53(17) . .
C20 C19 S1 C15 176.7(2) . .
C18 C19 S1 C15 -1.33(18) . .
